data_1545385
loop_
_publ_author_name
'Ma, Xiuming'

_publ_section_title
;
 Dibromido(<i>N</i>-phenylbenzamidine-\k<i>N</i>')tin(II)
;
_journal_coeditor_code ZQ4017
_journal_issue 2
_journal_name_full IUCrData
_journal_page_first x170316
_journal_paper_doi 10.1107/S2414314617003169
_journal_volume 2
_journal_year 2017
_chemical_formula_iupac '[Sn Br2 (C13 H12 N2)]'
_chemical_formula_moiety 'C13 H12 Br2 N2 Sn'
_chemical_formula_sum 'C13 H12 Br2 N2 Sn'
_chemical_formula_weight 474.76
_chemical_name_systematic
;
Dibromido(<i>N</i>-phenylbenzamidine-\k<i>N</i>')tin(II)
;
_space_group_crystal_system triclinic
_space_group_IT_number 2
_space_group_name_Hall '-P 1'
_space_group_name_H-M_alt 'P -1'
_symmetry_space_group_name_Hall '-P 1'
_symmetry_space_group_name_H-M 'P -1'
_atom_sites_solution_hydrogens geom
_audit_creation_method SHELXL-2014/7
_cell_angle_alpha 111.205(4)
_cell_angle_beta 90.226(5)
_cell_angle_gamma 109.381(4)
_cell_formula_units_Z 2
_cell_length_a 8.0315(11)
_cell_length_b 9.7147(14)
_cell_length_c 10.7577(15)
_cell_measurement_reflns_used 5984
_cell_measurement_temperature 200(2)
_cell_measurement_theta_max 28.279
_cell_measurement_theta_min 2.916
_cell_volume 730.81(18)
_computing_cell_refinement
;
SAINT (Bruker, 2000)
;
_computing_data_collection
;
SMART (Bruker, 2000)
;
_computing_data_reduction
;
SAINT (Bruker, 2000)
;
_computing_publication_material
;
SHELXL2014 (Sheldrick, 2015)
;
_computing_structure_refinement
;
SHELXL2014 (Sheldrick, 2015)
;
_computing_structure_solution
;
SHELXS97 (Sheldrick, 2008)
;
_diffrn_ambient_temperature 200(2)
_diffrn_measured_fraction_theta_full 0.995
_diffrn_measured_fraction_theta_max 0.995
_diffrn_measurement_device_type 'Bruker SMART area-detector'
_diffrn_measurement_method '\f and \w scan'
_diffrn_radiation_type MoK\a
_diffrn_radiation_wavelength 0.71073
_diffrn_reflns_av_R_equivalents 0.0229
_diffrn_reflns_limit_h_max 9
_diffrn_reflns_limit_h_min -9
_diffrn_reflns_limit_k_max 10
_diffrn_reflns_limit_k_min -11
_diffrn_reflns_limit_l_max 12
_diffrn_reflns_limit_l_min -12
_diffrn_reflns_number 7880
_diffrn_reflns_theta_full 24.996
_diffrn_reflns_theta_max 24.996
_diffrn_reflns_theta_min 2.915
_exptl_absorpt_coefficient_mu 7.199
_exptl_absorpt_correction_T_max 0.7148
_exptl_absorpt_correction_T_min 0.6719
_exptl_absorpt_correction_type multi-scan
_exptl_absorpt_process_details
;
(SADABS; Sheldrick, 1996)
;
_exptl_crystal_colour colorless
_exptl_crystal_density_diffrn 2.157
_exptl_crystal_description block
_exptl_crystal_F_000 448
_exptl_crystal_size_max 0.060
_exptl_crystal_size_mid 0.060
_exptl_crystal_size_min 0.050
_refine_diff_density_max 0.643
_refine_diff_density_min -0.565
_refine_ls_extinction_coef 0.0035(4)
_refine_ls_extinction_expression Fc^*^=kFc[1+0.001xFc^2^\l^3^/sin(2\q)]^-1/4^
_refine_ls_extinction_method
;
SHELXL2014 (Sheldrick, 2015)
;
_refine_ls_goodness_of_fit_ref 1.047
_refine_ls_hydrogen_treatment constr
_refine_ls_matrix_type full
_refine_ls_number_parameters 164
_refine_ls_number_reflns 2558
_refine_ls_number_restraints 0
_refine_ls_restrained_S_all 1.047
_refine_ls_R_factor_all 0.0313
_refine_ls_R_factor_gt 0.0248
_refine_ls_shift/su_max 0.001
_refine_ls_shift/su_mean 0.000
_refine_ls_structure_factor_coef Fsqd
_refine_ls_weighting_details 'w=1/[\s^2^(Fo^2^)+(0.0169P)^2^+1.8927P] where P=(Fo^2^+2Fc^2^)/3'
_refine_ls_weighting_scheme calc
_refine_ls_wR_factor_gt 0.0525
_refine_ls_wR_factor_ref 0.0553
_reflns_number_gt 2278
_reflns_number_total 2558
_reflns_threshold_expression 'I > 2\s(I)'
_cod_data_source_file zq4017sup1.cif
_cod_data_source_block I
_cod_database_code 1545385
_shelx_space_group_comment
;
The symmetry employed for this shelxl refinement is uniquely defined
by the following loop, which should always be used as a source of
symmetry information in preference to the above space-group names.
They are only intended as comments.
;
_shelx_estimated_absorpt_t_min 0.672
_shelx_estimated_absorpt_t_max 0.715

loop_
_space_group_symop_operation_xyz
'x, y, z'
'-x, -y, -z'

loop_
_atom_site_type_symbol
_atom_site_label
_atom_site_fract_x
_atom_site_fract_y
_atom_site_fract_z
_atom_site_U_iso_or_equiv
_atom_site_adp_type
_atom_site_calc_flag
_atom_site_occupancy
Sn Sn1 0.48568(3) 0.62191(3) 0.83884(3) 0.02458(11) Uani d 1
Br Br1 0.26091(5) 0.38582(5) 0.88757(5) 0.03684(14) Uani d 1
Br Br2 0.28771(6) 0.53282(5) 0.60875(4) 0.03595(13) Uani d 1
N N1 0.6254(4) 0.4638(4) 0.7385(3) 0.0280(8) Uani d 1
H H1 0.5592 0.3670 0.6847 0.034 Uiso calc 1
N N2 0.8777(4) 0.3932(4) 0.7203(4) 0.0335(8) Uani d 1
H H2 0.9950 0.4287 0.7302 0.040 Uiso calc 1
C C1 0.7990(5) 0.4990(5) 0.7505(4) 0.0272(9) Uani d 1
C C2 0.9223(5) 0.6672(5) 0.7996(4) 0.0259(9) Uani d 1
C C3 0.8896(6) 0.7654(5) 0.7439(4) 0.0314(9) Uani d 1
H H3 0.7885 0.7267 0.6781 0.038 Uiso calc 1
C C4 1.0049(6) 0.9195(5) 0.7847(4) 0.0347(10) Uani d 1
H H4 0.9844 0.9870 0.7457 0.042 Uiso calc 1
C C5 1.1505(6) 0.9767(5) 0.8821(4) 0.0337(10) Uani d 1
H H5 1.2298 1.0832 0.9096 0.040 Uiso calc 1
C C6 1.1808(5) 0.8802(5) 0.9391(4) 0.0337(10) Uani d 1
H H6 1.2801 0.9206 1.0069 0.040 Uiso calc 1
C C7 1.0680(5) 0.7248(5) 0.8987(4) 0.0294(9) Uani d 1
H H7 1.0893 0.6579 0.9380 0.035 Uiso calc 1
C C8 0.7869(5) 0.2245(5) 0.6727(4) 0.0293(9) Uani d 1
C C9 0.8323(6) 0.1320(5) 0.5586(5) 0.0378(11) Uani d 1
H H9 0.9193 0.1796 0.5124 0.045 Uiso calc 1
C C10 0.7519(6) -0.0305(5) 0.5106(5) 0.0396(11) Uani d 1
H H10 0.7858 -0.0942 0.4324 0.048 Uiso calc 1
C C11 0.6239(6) -0.1008(5) 0.5743(5) 0.0368(11) Uani d 1
H H11 0.5689 -0.2126 0.5406 0.044 Uiso calc 1
C C12 0.5753(6) -0.0076(6) 0.6882(5) 0.0415(11) Uani d 1
H H12 0.4847 -0.0556 0.7318 0.050 Uiso calc 1
C C13 0.6583(6) 0.1562(5) 0.7394(5) 0.0386(11) Uani d 1
H H13 0.6271 0.2202 0.8190 0.046 Uiso calc 1

loop_
_atom_site_aniso_label
_atom_site_aniso_U_11
_atom_site_aniso_U_22
_atom_site_aniso_U_33
_atom_site_aniso_U_12
_atom_site_aniso_U_13
_atom_site_aniso_U_23
Sn1 0.02065(15) 0.02166(15) 0.02717(17) 0.00595(11) 0.00258(11) 0.00613(12)
Br1 0.0261(2) 0.0444(3) 0.0472(3) 0.00800(19) 0.00491(19) 0.0299(2)
Br2 0.0282(2) 0.0485(3) 0.0305(3) 0.0105(2) 0.00397(18) 0.0173(2)
N1 0.0163(16) 0.0294(18) 0.033(2) 0.0086(14) -0.0015(14) 0.0061(15)
N2 0.0177(17) 0.0324(19) 0.050(2) 0.0091(15) 0.0042(15) 0.0151(17)
C1 0.029(2) 0.030(2) 0.022(2) 0.0103(17) 0.0048(17) 0.0093(17)
C2 0.0183(19) 0.026(2) 0.025(2) 0.0056(16) 0.0083(16) 0.0036(17)
C3 0.028(2) 0.037(2) 0.026(2) 0.0080(18) 0.0033(17) 0.0114(19)
C4 0.045(3) 0.031(2) 0.030(2) 0.013(2) 0.007(2) 0.0142(19)
C5 0.031(2) 0.025(2) 0.035(3) 0.0023(18) 0.0034(19) 0.0075(19)
C6 0.023(2) 0.032(2) 0.034(2) 0.0039(18) -0.0029(18) 0.0048(19)
C7 0.025(2) 0.030(2) 0.038(3) 0.0141(17) 0.0087(18) 0.0144(19)
C8 0.028(2) 0.026(2) 0.034(2) 0.0109(17) -0.0025(18) 0.0104(18)
C9 0.030(2) 0.039(2) 0.046(3) 0.013(2) 0.007(2) 0.017(2)
C10 0.040(3) 0.030(2) 0.043(3) 0.017(2) 0.004(2) 0.004(2)
C11 0.035(2) 0.026(2) 0.043(3) 0.0060(19) -0.011(2) 0.011(2)
C12 0.037(3) 0.046(3) 0.049(3) 0.011(2) 0.004(2) 0.030(2)
C13 0.044(3) 0.039(3) 0.037(3) 0.020(2) 0.008(2) 0.015(2)

loop_
_atom_type_symbol
_atom_type_description
_atom_type_scat_dispersion_real
_atom_type_scat_dispersion_imag
_atom_type_scat_source
C C 0.0033 0.0016 'International Tables Vol C Tables 4.2.6.8 and 6.1.1.4'
H H 0.0000 0.0000 'International Tables Vol C Tables 4.2.6.8 and 6.1.1.4'
N N 0.0061 0.0033 'International Tables Vol C Tables 4.2.6.8 and 6.1.1.4'
Br Br -0.2901 2.4595 'International Tables Vol C Tables 4.2.6.8 and 6.1.1.4'
Sn Sn -0.6537 1.4246 'International Tables Vol C Tables 4.2.6.8 and 6.1.1.4'

loop_
_geom_angle_atom_site_label_1
_geom_angle_atom_site_label_2
_geom_angle_atom_site_label_3
_geom_angle
N1 Sn1 Br2 89.80(9)
N1 Sn1 Br1 87.49(9)
Br2 Sn1 Br1 90.618(18)
C1 N1 Sn1 126.3(3)
C1 N1 H1 116.8
Sn1 N1 H1 116.8
C1 N2 C8 125.3(3)
C1 N2 H2 117.4
C8 N2 H2 117.4
N1 C1 N2 124.3(4)
N1 C1 C2 120.4(4)
N2 C1 C2 115.2(3)
C3 C2 C7 120.4(4)
C3 C2 C1 118.5(4)
C7 C2 C1 121.1(4)
C4 C3 C2 119.4(4)
C4 C3 H3 120.3
C2 C3 H3 120.3
C3 C4 C5 120.4(4)
C3 C4 H4 119.8
C5 C4 H4 119.8
C6 C5 C4 120.2(4)
C6 C5 H5 119.9
C4 C5 H5 119.9
C5 C6 C7 120.5(4)
C5 C6 H6 119.8
C7 C6 H6 119.8
C6 C7 C2 119.1(4)
C6 C7 H7 120.4
C2 C7 H7 120.4
C9 C8 C13 120.3(4)
C9 C8 N2 117.8(4)
C13 C8 N2 121.9(4)
C8 C9 C10 120.0(4)
C8 C9 H9 120.0
C10 C9 H9 120.0
C11 C10 C9 120.8(4)
C11 C10 H10 119.6
C9 C10 H10 119.6
C10 C11 C12 119.4(4)
C10 C11 H11 120.3
C12 C11 H11 120.3
C11 C12 C13 120.4(4)
C11 C12 H12 119.8
C13 C12 H12 119.8
C8 C13 C12 119.1(4)
C8 C13 H13 120.4
C12 C13 H13 120.4

loop_
_geom_bond_atom_site_label_1
_geom_bond_atom_site_label_2
_geom_bond_distance
Sn1 N1 2.176(3)
Sn1 Br2 2.6286(6)
Sn1 Br1 2.6313(6)
N1 C1 1.315(5)
N1 H1 0.8800
N2 C1 1.324(5)
N2 C8 1.441(5)
N2 H2 0.8800
C1 C2 1.492(5)
C2 C3 1.384(6)
C2 C7 1.394(6)
C3 C4 1.376(6)
C3 H3 0.9500
C4 C5 1.383(6)
C4 H4 0.9500
C5 C6 1.371(6)
C5 H5 0.9500
C6 C7 1.380(6)
C6 H6 0.9500
C7 H7 0.9500
C8 C9 1.367(6)
C8 C13 1.385(6)
C9 C10 1.381(6)
C9 H9 0.9500
C10 C11 1.368(7)
C10 H10 0.9500
C11 C12 1.381(7)
C11 H11 0.9500
C12 C13 1.392(6)
C12 H12 0.9500
C13 H13 0.9500

loop_
_geom_hbond_atom_site_label_D
_geom_hbond_atom_site_label_H
_geom_hbond_atom_site_label_A
_geom_hbond_site_symmetry_A
_geom_hbond_distance_DH
_geom_hbond_distance_HA
_geom_hbond_distance_DA
_geom_hbond_angle_DHA
N2 H2 Br1 1_655 0.88 2.95 3.593(4) 131.9
N2 H2 Br2 1_655 0.88 2.77 3.517(3) 143.9

_cod_database_fobs_code 1545385
